data_2206809
loop_
_publ_author_name
'Matsushita, Nobuyuki'
'Tanaka, Atsushi'
'Kojima, Norimichi'

_publ_section_title
;
 A three-dimensional iodo-bridged mixed-valence gold(I,III) compound,
 Rb~2~[Au^I^I~2~][Au^III^I~4~]
;
_journal_coeditor_code WM6086
_journal_issue 9
_journal_name_full 'Acta Crystallographica Section E'
_journal_page_first i201
_journal_page_last i203
_journal_paper_doi 10.1107/S1600536805025432
_journal_volume 61
_journal_year 2005
_chemical_formula_iupac 'Rb2 [Au I2] [Au I4]'
_chemical_formula_moiety 'Au I2 - , Au I4 - , 2(Rb +)'
_chemical_formula_sum 'Au2 I6 Rb2'
_chemical_formula_weight 1326.28
_chemical_name_systematic
;
Dirubidium diiodoaurate(I) tetraiodoaurate(III)
;
_space_group_IT_number 12
_symmetry_cell_setting monoclinic
_symmetry_space_group_name_Hall '-I 2y'
_symmetry_space_group_name_H-M 'I 1 2/m 1'
_atom_sites_solution_primary heavy
_cell_angle_alpha 90.00
_cell_angle_beta 99.53(2)
_cell_angle_gamma 90.00
_cell_formula_units_Z 2
_cell_length_a 8.725(2)
_cell_length_b 7.9320(10)
_cell_length_c 11.969(4)
_cell_measurement_reflns_used 25
_cell_measurement_temperature 295
_cell_measurement_theta_max 14.76
_cell_measurement_theta_min 10.03
_cell_volume 816.9(3)
_computing_cell_refinement 'Rigaku/AFC Diffractometer Control Software'
_computing_data_collection 'Rigaku/AFC Diffractometer Control Software (Rigaku, 1987)'
_computing_data_reduction 'Rigaku/AFC Diffractometer Control Software'
_computing_molecular_graphics 'DIAMOND (Brandenburg, 2005)'
_computing_publication_material 'PLATON (Spek, 2003)'
_computing_structure_refinement 'SHELX76  (Sheldrick, 1976)'
_computing_structure_solution 'UNICS3 (Sakurai & Kobayashi, 1979)'
_diffrn_ambient_temperature 295
_diffrn_measured_fraction_theta_full 1.000
_diffrn_measured_fraction_theta_max 0.886
_diffrn_measurement_device 'Rigaku AFC-5S'
_diffrn_measurement_method \q/2\q
_diffrn_radiation_monochromator graphite
_diffrn_radiation_source 'X-ray sealed tube'
_diffrn_radiation_type 'Mo K\a'
_diffrn_radiation_wavelength 0.71069
_diffrn_reflns_av_R_equivalents 0.0097
_diffrn_reflns_limit_h_max 13
_diffrn_reflns_limit_h_min -3
_diffrn_reflns_limit_k_max 0
_diffrn_reflns_limit_k_min -11
_diffrn_reflns_limit_l_max 17
_diffrn_reflns_limit_l_min -18
_diffrn_reflns_number 1793
_diffrn_reflns_theta_full 30.00
_diffrn_reflns_theta_max 32.49
_diffrn_reflns_theta_min 2.69
_diffrn_standards_decay_% 0
_diffrn_standards_interval_count 50
_diffrn_standards_number 4
_exptl_absorpt_coefficient_mu 34.88
_exptl_absorpt_correction_T_max 0.1566
_exptl_absorpt_correction_T_min 0.0510
_exptl_absorpt_correction_type gaussian
_exptl_absorpt_process_details '(Coppens et al., 1965)'
_exptl_crystal_colour gold
_exptl_crystal_density_diffrn 5.39
_exptl_crystal_description plate
_exptl_crystal_F_000 1100
_exptl_crystal_size_max 0.20
_exptl_crystal_size_mid 0.10
_exptl_crystal_size_min 0.06
_refine_diff_density_max 3.08
_refine_diff_density_min -3.89
_refine_ls_extinction_coef 0.00046(8)
_refine_ls_extinction_expression Fc^*^=kFc[1-0.0001xFc^2^/sin(\q)]
_refine_ls_extinction_method 'SHELX76 (Sheldrick, 1976)'
_refine_ls_goodness_of_fit_ref 1.7201
_refine_ls_matrix_type full
_refine_ls_number_parameters 31
_refine_ls_number_reflns 1098
_refine_ls_number_restraints 0
_refine_ls_R_factor_gt 0.0661
_refine_ls_shift/su_max 0.000
_refine_ls_shift/su_mean 0.000
_refine_ls_structure_factor_coef F
_refine_ls_weighting_details 'w = 1/[\s^2^(Fo)+0.0012Fo^2^]'
_refine_ls_weighting_scheme calc
_refine_ls_wR_factor_ref 0.0971
_reflns_number_gt 1098
_reflns_number_total 1390
_reflns_threshold_expression F>3\s(F)
_cod_data_source_file wm6086.cif
_cod_data_source_block I
_cod_depositor_comments
;
The following automatic conversions were performed:
'_exptl_absorpt_correction_type' value 'Gaussian' changed to 'gaussian'
according to '/home/saulius/struct/CIF-dictionaries/cif_core.dic'
dictionary named 'cif_core.dic' version 2.4.1 from 2010-06-29.

Automatic conversion script
Id: cif_fix_enum 1527 2010-12-29 10:47:43Z saulius 

The following automatic conversions were performed:

'_exptl_absorpt_correction_type' value 'Gaussian' changed to
'gaussian' according to
/home/saulius/struct/CIF-dictionaries/cif_core.dic dictionary named
'cif_core.dic' version 2.4.1 from 2010-06-29.

Automatic conversion script
Id: cif_fix_values 1715 2011-07-08 13:25:40Z adriana 
;
_cod_original_sg_symbol_H-M 'I 2/m'
_cod_database_code 2206809
_cod_database_fobs_code 2206809

loop_
_symmetry_equiv_pos_as_xyz
'x, y, z'
'-x, y, -z'
'-x, -y, -z'
'x, -y, z'
'x+1/2, y+1/2, z+1/2'
'-x+1/2, y+1/2, -z+1/2'
'-x+1/2, -y+1/2, -z+1/2'
'x+1/2, -y+1/2, z+1/2'

loop_
_atom_site_aniso_label
_atom_site_aniso_U_11
_atom_site_aniso_U_22
_atom_site_aniso_U_33
_atom_site_aniso_U_12
_atom_site_aniso_U_13
_atom_site_aniso_U_23
Au1 0.0302(8) 0.0238(7) 0.0294(9) 0.000 0.0039(6) 0.000
Au2 0.0391(9) 0.0463(9) 0.0252(8) 0.000 0.0064(6) 0.000
Rb 0.065(3) 0.069(3) 0.070(3) 0.000 -0.006(2) 0.000
I1 0.0490(9) 0.0378(8) 0.0611(11) -0.0151(7) -0.0007(8) 0.0014(7)
I2 0.0545(13) 0.0653(15) 0.0249(10) 0.000 0.0065(9) 0.000

loop_
_atom_site_label
_atom_site_fract_x
_atom_site_fract_y
_atom_site_fract_z
_atom_site_U_iso_or_equiv
_atom_site_thermal_displace_type
_atom_site_calc_flag
_atom_site_refinement_flags
_atom_site_occupancy
_atom_site_type_symbol
Au1 0.0000 0.0000 0.0000 0.0279(5) Uani d S 1 Au
Au2 0.5000 0.5000 0.0000 0.0367(5) Uani d S 1 Au
Rb -0.0029(5) 0.5000 0.2328(4) 0.0699(17) Uani d S 1 Rb
I1 0.2180(2) 0.2344(2) 0.03572(16) 0.0504(5) Uani d . 1 I
I2 0.5679(3) 0.5000 0.21716(18) 0.0482(7) Uani d S 1 I

loop_
_atom_type_symbol
_atom_type_description
_atom_type_scat_dispersion_real
_atom_type_scat_dispersion_imag
_atom_type_scat_source
Au Au3+ -2.0133 8.8022 'International Tables Vol C Tables 4.2.6.8 and 6.1.1.4'
Au Au1+ -2.0133 8.8922 'International Tables Vol C Tables 4.2.6.8 and 6.1.1.4'
I I- -0.7260 1.8120 'International Tables Vol C Tables 4.2.6.8 and 6.1.1.4'
Rb Rb+ -1.0440 2.9730 'International Tables Vol C Tables 4.2.6.8 and 6.1.1.4'

loop_
_geom_angle_atom_site_label_1
_geom_angle_atom_site_label_2
_geom_angle_atom_site_label_3
_geom_angle_site_symmetry_3
_geom_angle
_geom_angle_publ_flag
I1 Au1 I1 4 89.39(6) y
I1 Au1 I1 2 90.61(6) y
I1 Au1 I2 5_444 85.68(5) y
I1 Au1 I2 6_545 94.32(5) y
I2 Au2 I1 . 85.49(6) y
I2 Au2 I1 2_655 94.51(6) y
I1 Au2 I1 4_565 78.77(5) y
I1 Au2 I1 2_655 101.23(5) y
Au1 I1 Au2 . 162.59(7) y
Au2 I2 Au1 5 157.33(10) y

loop_
_geom_bond_atom_site_label_1
_geom_bond_atom_site_label_2
_geom_bond_site_symmetry_1
_geom_bond_site_symmetry_2
_geom_bond_distance
_geom_bond_publ_flag
Au1 I1 . . 2.6435(19) y
Au1 I2 . 7 3.532(2) y
Au2 I2 . . 2.568(2) y
Au2 I1 . . 3.320(2) y
Au1 Au2 . . 5.896(2) n
Au1 Au2 5 . 5.984(2) n
